data_7118896
loop_
_publ_author_name
'Caradoc-Davies, Paula L.'
'Hanton, Lyall R.'
'Lee, Kitty'

_publ_section_title
;
 Extension of a \p-stacked N~2~S ligand to form bi- and tri-nuclear
 silver(I) complexes
;
_journal_coden_ASTM CHCOFS
_journal_issue 9
_journal_name_full
;
 Chemical Communications (Cambridge, United Kingdom)
;
_journal_page_first 783
_journal_page_last 784
_journal_paper_doi 10.1039/a910342m
_journal_year 2000
_chemical_formula_sum 'C44 H43 Ag3 N9 O10.5 S4'
_chemical_formula_weight 1317.72
_space_group_IT_number 14
_symmetry_cell_setting monoclinic
_symmetry_space_group_name_Hall '-P 2yn'
_symmetry_space_group_name_H-M 'P 1 21/n 1'
_atom_sites_solution_hydrogens geom
_atom_sites_solution_primary direct
_atom_sites_solution_secondary difmap
_audit_creation_method SHELXL-97
_cell_angle_alpha 90.00
_cell_angle_beta 99.729(5)
_cell_angle_gamma 90.00
_cell_formula_units_Z 4
_cell_length_a 18.749(7)
_cell_length_b 12.780(5)
_cell_length_c 21.716(8)
_cell_measurement_reflns_used 8192
_cell_measurement_temperature 170(2)
_cell_measurement_theta_max 26.32
_cell_measurement_theta_min 1.94
_cell_volume 5129(3)
_computing_cell_refinement 'Bruker SMART'
_computing_data_collection 'Bruker SMART'
_computing_data_reduction 'Bruker SHELXTL'
_computing_molecular_graphics 'Bruker SHELXTL'
_computing_publication_material 'Bruker SHELXTL'
_computing_structure_refinement 'SHELXL-97 (Sheldrick, 1997)'
_computing_structure_solution 'Bruker SHELXTL'
_diffrn_ambient_temperature 170(2)
_diffrn_measured_fraction_theta_full 0.981
_diffrn_measured_fraction_theta_max 0.981
_diffrn_measurement_device_type 'CCD area detector'
_diffrn_measurement_method 'phi and omega scans'
_diffrn_radiation_monochromator graphite
_diffrn_radiation_source 'fine-focus sealed tube'
_diffrn_radiation_type MoK\a
_diffrn_radiation_wavelength 0.71073
_diffrn_reflns_av_R_equivalents 0.1146
_diffrn_reflns_av_sigmaI/netI 0.0876
_diffrn_reflns_limit_h_max 23
_diffrn_reflns_limit_h_min -23
_diffrn_reflns_limit_k_max 15
_diffrn_reflns_limit_k_min -7
_diffrn_reflns_limit_l_max 26
_diffrn_reflns_limit_l_min -26
_diffrn_reflns_number 63340
_diffrn_reflns_theta_full 26.32
_diffrn_reflns_theta_max 26.32
_diffrn_reflns_theta_min 1.94
_diffrn_standards_decay_% 3
_diffrn_standards_number none
_exptl_absorpt_coefficient_mu 1.362
_exptl_absorpt_correction_T_max 0.897
_exptl_absorpt_correction_T_min 0.764
_exptl_absorpt_correction_type multi-scan
_exptl_absorpt_process_details 'SADABS (Sheldrick 1996)'
_exptl_crystal_colour colourless
_exptl_crystal_density_diffrn 1.707
_exptl_crystal_density_method 'not measured'
_exptl_crystal_description rod
_exptl_crystal_F_000 2636
_exptl_crystal_size_max 0.52
_exptl_crystal_size_mid 0.12
_exptl_crystal_size_min 0.08
_refine_diff_density_max 1.177
_refine_diff_density_min -0.798
_refine_diff_density_rms 0.130
_refine_ls_extinction_method none
_refine_ls_goodness_of_fit_ref 1.037
_refine_ls_hydrogen_treatment mixed
_refine_ls_matrix_type full
_refine_ls_number_parameters 630
_refine_ls_number_reflns 10233
_refine_ls_number_restraints 22
_refine_ls_restrained_S_all 1.043
_refine_ls_R_factor_all 0.1380
_refine_ls_R_factor_gt 0.0588
_refine_ls_shift/su_max 0.006
_refine_ls_shift/su_mean 0.000
_refine_ls_structure_factor_coef Fsqd
_refine_ls_weighting_details 'calc w=1/[\s^2^(Fo^2^)+(0.0547P)^2^+21.4678P] where P=(Fo^2^+2Fc^2^)/3'
_refine_ls_weighting_scheme calc
_refine_ls_wR_factor_gt 0.1196
_refine_ls_wR_factor_ref 0.1512
_reflns_number_gt 5676
_reflns_number_total 10233
_reflns_threshold_expression >2sigma(I)
_cod_data_source_file a910342m.txt
_cod_data_source_block '[Ag3(2)2](NO3)3'
_cod_depositor_comments
;
The following automatic conversions were performed:

'_symmetry_cell_setting' value 'Monoclinic' changed to 'monoclinic'
according to the built-in table from CIF Core dictionary named
'cif_core.dic' version 2.4.1 from 2010-06-29.

Automatic conversion script
Id: cif_fix_values 4287 2015-11-16 14:04:37Z antanas 
;
_cod_original_cell_volume 5128(3)
_cod_original_sg_symbol_H-M P2(1)/n
_cod_original_formula_sum 'C44 H43 Ag3 N9 O10.50 S4'
_cod_database_code 7118896

loop_
_symmetry_equiv_pos_as_xyz
'x, y, z'
'-x+1/2, y+1/2, -z+1/2'
'-x, -y, -z'
'x-1/2, -y-1/2, z-1/2'

loop_
_atom_site_label
_atom_site_type_symbol
_atom_site_fract_x
_atom_site_fract_y
_atom_site_fract_z
_atom_site_U_iso_or_equiv
_atom_site_adp_type
_atom_site_occupancy
_atom_site_symmetry_multiplicity
_atom_site_calc_flag
_atom_site_refinement_flags
_atom_site_disorder_assembly
_atom_site_disorder_group
Ag1 Ag 0.79657(3) 0.88379(5) 0.10213(3) 0.03662(17) Uani 1 1 d . . .
Ag2 Ag 0.91950(3) 0.71323(5) 0.09278(3) 0.04210(18) Uani 1 1 d . . .
Ag3 Ag 0.66835(4) 1.04394(6) 0.12032(3) 0.0588(2) Uani 1 1 d . . .
S1 S 0.78330(12) 1.01774(17) 0.00669(10) 0.0463(6) Uani 1 1 d . . .
S2 S 0.81562(12) 0.60859(16) 0.12819(9) 0.0398(5) Uani 1 1 d . . .
S3 S 0.96528(11) 0.88528(17) 0.04341(9) 0.0401(5) Uani 1 1 d . . .
S4 S 0.75949(11) 0.83882(16) 0.20960(9) 0.0375(5) Uani 1 1 d . . .
N1 N 0.6153(4) 0.9613(5) 0.0352(4) 0.0492(19) Uani 1 1 d . . .
N2 N 0.7592(3) 0.7771(5) 0.0110(3) 0.0351(15) Uani 1 1 d . . .
N3 N 0.9077(4) 0.5728(5) 0.0215(3) 0.0450(17) Uani 1 1 d . . .
N4 N 1.0371(3) 0.7315(5) 0.1473(3) 0.0370(16) Uani 1 1 d . . .
N5 N 0.9113(3) 0.9002(5) 0.1783(3) 0.0333(15) Uani 1 1 d . . .
N6 N 0.7679(3) 1.0971(5) 0.1835(3) 0.0381(16) Uani 1 1 d . . .
C1 C 0.5625(5) 0.8921(8) 0.0384(5) 0.061(3) Uani 1 1 d . . .
H1 H 0.5495 0.8775 0.0779 0.073 Uiso 1 1 calc R . .
C2 C 0.5256(5) 0.8400(8) -0.0147(6) 0.073(3) Uani 1 1 d . . .
H2 H 0.4893 0.7897 -0.0106 0.088 Uiso 1 1 calc R . .
C3 C 0.5425(6) 0.8629(9) -0.0725(5) 0.073(3) Uani 1 1 d . . .
H3 H 0.5175 0.8298 -0.1090 0.088 Uiso 1 1 calc R . .
C4 C 0.5963(5) 0.9349(8) -0.0764(5) 0.063(3) Uani 1 1 d . . .
H4 H 0.6083 0.9522 -0.1159 0.076 Uiso 1 1 calc R . .
C5 C 0.6336(5) 0.9829(7) -0.0216(4) 0.049(2) Uani 1 1 d . . .
C6 C 0.6912(5) 1.0630(7) -0.0237(4) 0.056(2) Uani 1 1 d . . .
H6A H 0.6807 1.1248 0.0008 0.068 Uiso 1 1 calc R . .
H6B H 0.6891 1.0858 -0.0675 0.068 Uiso 1 1 calc R . .
C7 C 0.7969(5) 0.9213(6) -0.0520(3) 0.044(2) Uani 1 1 d . . .
H7A H 0.7759 0.9496 -0.0936 0.053 Uiso 1 1 calc R . .
H7B H 0.8496 0.9135 -0.0510 0.053 Uiso 1 1 calc R . .
C8 C 0.7653(4) 0.8138(6) -0.0460(3) 0.0367(19) Uani 1 1 d . . .
C9 C 0.7473(5) 0.7538(7) -0.1004(4) 0.051(2) Uani 1 1 d . . .
H9 H 0.7541 0.7809 -0.1398 0.061 Uiso 1 1 calc R . .
C10 C 0.7195(5) 0.6555(8) -0.0960(4) 0.055(2) Uani 1 1 d . . .
H10 H 0.7060 0.6139 -0.1324 0.066 Uiso 1 1 calc R . .
C11 C 0.7112(4) 0.6171(7) -0.0373(4) 0.046(2) Uani 1 1 d . . .
H11 H 0.6910 0.5497 -0.0334 0.055 Uiso 1 1 calc R . .
C12 C 0.7331(4) 0.6790(6) 0.0151(4) 0.0372(19) Uani 1 1 d . . .
C13 C 0.7276(4) 0.6384(6) 0.0802(4) 0.0396(19) Uani 1 1 d . . .
H13A H 0.6976 0.5742 0.0761 0.048 Uiso 1 1 calc R . .
H13B H 0.7026 0.6915 0.1021 0.048 Uiso 1 1 calc R . .
C14 C 0.8398(5) 0.4867(6) 0.0938(4) 0.045(2) Uani 1 1 d . . .
H14A H 0.8802 0.4543 0.1228 0.054 Uiso 1 1 calc R . .
H14B H 0.7980 0.4386 0.0904 0.054 Uiso 1 1 calc R . .
C15 C 0.8620(4) 0.4947(6) 0.0302(4) 0.042(2) Uani 1 1 d . . .
C16 C 0.8372(5) 0.4238(7) -0.0165(4) 0.054(2) Uani 1 1 d . . .
H16 H 0.8060 0.3682 -0.0091 0.064 Uiso 1 1 calc R . .
C17 C 0.8586(5) 0.4349(7) -0.0754(4) 0.057(3) Uani 1 1 d . . .
H17 H 0.8407 0.3886 -0.1087 0.068 Uiso 1 1 calc R . .
C18 C 0.9056(6) 0.5132(8) -0.0841(4) 0.062(3) Uani 1 1 d . . .
H18 H 0.9215 0.5219 -0.1230 0.074 Uiso 1 1 calc R . .
C19 C 0.9291(5) 0.5789(7) -0.0349(4) 0.058(3) Uani 1 1 d . . .
H19 H 0.9626 0.6322 -0.0409 0.070 Uiso 1 1 calc R . .
C20 C 1.0601(5) 0.6873(6) 0.2037(4) 0.044(2) Uani 1 1 d . . .
H20 H 1.0278 0.6422 0.2202 0.053 Uiso 1 1 calc R . .
C21 C 1.1280(4) 0.7036(6) 0.2389(4) 0.045(2) Uani 1 1 d . . .
H21 H 1.1418 0.6707 0.2784 0.055 Uiso 1 1 calc R . .
C22 C 1.1749(5) 0.7689(7) 0.2150(5) 0.057(3) Uani 1 1 d . . .
H22 H 1.2217 0.7824 0.2380 0.068 Uiso 1 1 calc R . .
C23 C 1.1530(4) 0.8157(7) 0.1561(4) 0.046(2) Uani 1 1 d . . .
H23 H 1.1848 0.8605 0.1386 0.055 Uiso 1 1 calc R . .
C24 C 1.0834(4) 0.7946(6) 0.1241(4) 0.0384(19) Uani 1 1 d . . .
C25 C 1.0594(4) 0.8396(7) 0.0592(4) 0.050(2) Uani 1 1 d . . .
H25A H 1.0658 0.7854 0.0280 0.060 Uiso 1 1 calc R . .
H25B H 1.0915 0.8990 0.0533 0.060 Uiso 1 1 calc R . .
C26 C 0.9681(5) 0.9903(6) 0.1003(4) 0.046(2) Uani 1 1 d . . .
H26A H 1.0116 1.0335 0.0989 0.055 Uiso 1 1 calc R . .
H26B H 0.9252 1.0356 0.0880 0.055 Uiso 1 1 calc R . .
C27 C 0.9695(4) 0.9535(6) 0.1670(4) 0.043(2) Uani 1 1 d . . .
C28 C 1.0285(5) 0.9762(6) 0.2142(4) 0.048(2) Uani 1 1 d . . .
H28 H 1.0680 1.0168 0.2055 0.058 Uiso 1 1 calc R . .
C29 C 1.0277(5) 0.9384(7) 0.2736(4) 0.054(3) Uani 1 1 d . . .
H29 H 1.0672 0.9523 0.3062 0.065 Uiso 1 1 calc R . .
C30 C 0.9695(5) 0.8802(7) 0.2855(4) 0.045(2) Uani 1 1 d . . .
H30 H 0.9691 0.8524 0.3260 0.054 Uiso 1 1 calc R . .
C31 C 0.9115(4) 0.8626(6) 0.2374(3) 0.0342(18) Uani 1 1 d . . .
C32 C 0.8483(4) 0.7976(6) 0.2491(3) 0.0370(19) Uani 1 1 d . . .
H32A H 0.8478 0.7970 0.2946 0.044 Uiso 1 1 calc R . .
H32B H 0.8563 0.7247 0.2363 0.044 Uiso 1 1 calc R . .
C33 C 0.7473(4) 0.9567(6) 0.2544(4) 0.041(2) Uani 1 1 d . . .
H33A H 0.6954 0.9757 0.2468 0.049 Uiso 1 1 calc R . .
H33B H 0.7611 0.9406 0.2995 0.049 Uiso 1 1 calc R . .
C34 C 0.7904(4) 1.0493(6) 0.2392(4) 0.0347(18) Uani 1 1 d . . .
C35 C 0.8521(4) 1.0831(6) 0.2805(4) 0.040(2) Uani 1 1 d . . .
H35 H 0.8664 1.0491 0.3196 0.048 Uiso 1 1 calc R . .
C36A C 0.8918(5) 1.1666(7) 0.2635(4) 0.053(2) Uani 1 1 d . . .
H36 H 0.9336 1.1910 0.2905 0.064 Uiso 1 1 calc R . .
C37 C 0.8688(5) 1.2138(7) 0.2057(5) 0.053(2) Uani 1 1 d . . .
H37 H 0.8950 1.2710 0.1926 0.064 Uiso 1 1 calc R . .
C38 C 0.8075(5) 1.1769(6) 0.1677(4) 0.046(2) Uani 1 1 d . . .
H38 H 0.7927 1.2097 0.1283 0.055 Uiso 1 1 calc R . .
N33 N 0.5539(5) 0.9847(7) 0.2164(5) 0.076(3) Uani 1 1 d . . .
O31 O 0.5761(4) 1.0702(6) 0.2036(4) 0.080(2) Uani 1 1 d . . .
O32 O 0.5666(6) 0.9083(6) 0.1884(4) 0.116(3) Uani 1 1 d . . .
O33 O 0.5286(7) 0.9749(8) 0.2663(7) 0.174(6) Uani 1 1 d . . .
N22 N 0.6605(4) 1.3147(6) 0.0766(3) 0.0466(18) Uani 1 1 d . . .
O21 O 0.7063(4) 1.2982(6) 0.0425(4) 0.092(3) Uani 1 1 d . . .
O22 O 0.6548(4) 1.4037(5) 0.0978(3) 0.073(2) Uani 1 1 d . . .
O23 O 0.6244(3) 1.2414(5) 0.0930(3) 0.0560(16) Uani 1 1 d . . .
N11 N 0.7461(7) 0.9892(9) -0.2323(5) 0.095(4) Uani 1 1 d . . .
O11 O 0.7316(7) 1.0235(7) -0.2838(3) 0.146(5) Uani 1 1 d . . .
O12 O 0.7064(5) 1.0240(7) -0.1907(4) 0.090(2) Uani 1 1 d . . .
O13 O 0.7936(5) 0.9245(7) -0.2121(4) 0.092(3) Uani 1 1 d . . .
C39 C 1.0152(14) 0.9701(17) 0.4807(11) 0.099(8) Uiso 0.50 1 d PD A -1
H39A H 1.0620 0.9652 0.5087 0.149 Uiso 0.50 1 calc PR A -1
H39B H 1.0089 0.9092 0.4529 0.149 Uiso 0.50 1 calc PR A -1
H39C H 0.9762 0.9719 0.5056 0.149 Uiso 0.50 1 calc PR A -1
C40 C 1.0131(16) 1.070(2) 0.4417(16) 0.167(14) Uiso 0.50 1 d PD A -1
H40A H 0.9721 1.0649 0.4066 0.200 Uiso 0.50 1 calc PR A -1
H40B H 1.0032 1.1299 0.4680 0.200 Uiso 0.50 1 calc PR A -1
O1 O 1.0767(14) 1.092(2) 0.4170(13) 0.214(12) Uiso 0.50 1 d PD A -1
C41 C 1.0916(8) 1.1852(14) 0.3886(8) 0.055(5) Uiso 0.50 1 d PD A -1
H41A H 1.0898 1.2442 0.4179 0.065 Uiso 0.50 1 calc PR A -1
H41B H 1.0544 1.1975 0.3512 0.065 Uiso 0.50 1 calc PR A -1
C42 C 1.1643(8) 1.1812(13) 0.3700(8) 0.048(4) Uiso 0.50 1 d PD A -1
H42A H 1.1976 1.2267 0.3976 0.071 Uiso 0.50 1 calc PR A -1
H42B H 1.1608 1.2053 0.3268 0.071 Uiso 0.50 1 calc PR A -1
H42C H 1.1824 1.1092 0.3735 0.071 Uiso 0.50 1 calc PR A -1
C43 C 0.5648(16) 1.305(2) -0.3845(16) 0.126(11) Uiso 0.50 1 d PDU B 2
C44 C 0.4936(13) 1.246(2) -0.3842(11) 0.073(8) Uiso 0.50 1 d PDU B 2
O2 O 0.5098(15) 1.174(2) -0.3345(12) 0.228(13) Uiso 0.50 1 d PD B 2
C45 C 0.5768(16) 1.221(2) -0.2939(13) 0.123(11) Uiso 0.50 1 d PD B 2
C46 C 0.5958(10) 1.1317(16) -0.2484(8) 0.051(5) Uiso 0.50 1 d PD B 2
C47 C 0.4466(15) 1.247(3) -0.4199(14) 0.123(10) Uiso 0.50 1 d PD C 3
C48 C 0.5194(16) 1.267(3) -0.3804(14) 0.090(9) Uiso 0.50 1 d PD C 3
O3 O 0.5531(10) 1.2552(14) -0.3465(9) 0.090(5) Uiso 0.50 1 d PD C 3
C49 C 0.616(3) 1.275(5) -0.300(2) 0.36(4) Uiso 0.50 1 d PD C 3
C50 C 0.5983(18) 1.186(3) -0.2587(14) 0.116(10) Uiso 0.50 1 d PD C 3

loop_
_atom_site_aniso_label
_atom_site_aniso_U_11
_atom_site_aniso_U_22
_atom_site_aniso_U_33
_atom_site_aniso_U_23
_atom_site_aniso_U_13
_atom_site_aniso_U_12
Ag1 0.0457(4) 0.0346(3) 0.0288(3) -0.0018(3) 0.0043(3) -0.0045(3)
Ag2 0.0409(4) 0.0407(4) 0.0447(4) -0.0057(3) 0.0074(3) -0.0150(3)
Ag3 0.0574(5) 0.0549(5) 0.0564(4) -0.0144(4) -0.0124(3) 0.0042(4)
S1 0.0518(13) 0.0415(13) 0.0418(12) 0.0067(10) -0.0030(10) -0.0134(10)
S2 0.0529(13) 0.0347(11) 0.0331(10) 0.0000(9) 0.0106(9) -0.0148(10)
S3 0.0388(11) 0.0447(12) 0.0371(11) 0.0053(10) 0.0072(9) -0.0083(10)
S4 0.0456(12) 0.0332(11) 0.0365(11) -0.0072(9) 0.0145(9) -0.0113(9)
N1 0.037(4) 0.043(4) 0.063(5) -0.011(4) -0.004(4) 0.008(4)
N2 0.036(4) 0.035(4) 0.035(4) -0.004(3) 0.006(3) -0.004(3)
N3 0.052(4) 0.042(4) 0.045(4) -0.009(3) 0.019(3) -0.011(4)
N4 0.037(4) 0.035(4) 0.040(4) -0.002(3) 0.008(3) -0.006(3)
N5 0.036(4) 0.030(4) 0.032(3) -0.005(3) 0.002(3) -0.001(3)
N6 0.038(4) 0.033(4) 0.043(4) -0.003(3) 0.007(3) 0.000(3)
C1 0.037(5) 0.072(7) 0.074(7) -0.008(6) 0.007(5) 0.005(5)
C2 0.043(6) 0.061(7) 0.109(10) -0.022(7) -0.008(6) -0.006(5)
C3 0.058(7) 0.075(8) 0.076(8) -0.032(6) -0.016(6) 0.014(6)
C4 0.056(6) 0.061(7) 0.067(7) -0.015(5) -0.005(5) 0.014(5)
C5 0.042(5) 0.046(5) 0.052(6) -0.003(4) -0.012(4) 0.016(4)
C6 0.075(7) 0.038(5) 0.050(5) 0.010(4) -0.003(5) 0.011(5)
C7 0.054(5) 0.055(6) 0.024(4) 0.011(4) 0.010(4) -0.005(4)
C8 0.038(4) 0.047(5) 0.025(4) 0.001(4) 0.003(3) -0.004(4)
C9 0.061(6) 0.061(6) 0.031(5) 0.001(4) 0.010(4) 0.000(5)
C10 0.059(6) 0.064(6) 0.037(5) -0.017(5) -0.004(4) -0.003(5)
C11 0.040(5) 0.043(5) 0.049(5) -0.012(4) -0.010(4) 0.002(4)
C12 0.030(4) 0.038(5) 0.044(5) -0.006(4) 0.007(4) -0.013(4)
C13 0.044(5) 0.030(4) 0.047(5) -0.004(4) 0.012(4) -0.013(4)
C14 0.061(6) 0.024(4) 0.049(5) 0.002(4) 0.005(4) -0.008(4)
C15 0.039(5) 0.034(5) 0.051(5) -0.007(4) 0.004(4) 0.001(4)
C16 0.056(6) 0.037(5) 0.068(6) -0.009(5) 0.012(5) -0.002(4)
C17 0.074(7) 0.042(6) 0.051(6) -0.016(5) 0.003(5) 0.014(5)
C18 0.088(8) 0.055(6) 0.045(5) -0.010(5) 0.019(5) 0.000(6)
C19 0.071(7) 0.050(6) 0.060(6) -0.015(5) 0.027(5) -0.025(5)
C20 0.047(5) 0.035(5) 0.053(5) -0.001(4) 0.014(4) -0.001(4)
C21 0.043(5) 0.038(5) 0.052(5) -0.006(4) -0.001(4) 0.004(4)
C22 0.036(5) 0.049(6) 0.081(7) -0.022(5) -0.003(5) 0.000(4)
C23 0.031(5) 0.042(5) 0.066(6) -0.006(4) 0.010(4) -0.006(4)
C24 0.030(4) 0.043(5) 0.044(5) -0.004(4) 0.011(4) -0.004(4)
C25 0.042(5) 0.052(6) 0.061(6) -0.001(5) 0.020(4) -0.002(4)
C26 0.043(5) 0.039(5) 0.059(6) 0.011(4) 0.016(4) -0.003(4)
C27 0.043(5) 0.031(5) 0.054(5) -0.013(4) 0.007(4) 0.000(4)
C28 0.039(5) 0.034(5) 0.073(7) -0.015(5) 0.010(5) 0.000(4)
C29 0.040(5) 0.055(6) 0.059(6) -0.022(5) -0.012(4) 0.014(5)
C30 0.047(5) 0.048(5) 0.039(5) -0.013(4) 0.003(4) 0.012(4)
C31 0.043(5) 0.029(4) 0.033(4) -0.009(3) 0.014(4) 0.013(4)
C32 0.062(5) 0.021(4) 0.029(4) 0.002(3) 0.009(4) 0.004(4)
C33 0.045(5) 0.043(5) 0.040(5) -0.009(4) 0.021(4) -0.001(4)
C34 0.044(5) 0.025(4) 0.039(4) -0.004(4) 0.016(4) 0.007(4)
C35 0.037(5) 0.037(5) 0.043(5) -0.011(4) 0.001(4) 0.011(4)
C36A 0.041(5) 0.048(6) 0.066(6) -0.017(5) -0.001(5) 0.001(5)
C37 0.050(6) 0.029(5) 0.084(7) -0.008(5) 0.021(5) -0.009(4)
C38 0.057(6) 0.030(5) 0.053(5) -0.001(4) 0.019(4) 0.004(4)
N33 0.066(6) 0.044(6) 0.128(9) 0.002(6) 0.046(6) 0.000(5)
O31 0.066(5) 0.061(5) 0.112(6) 0.018(4) 0.013(4) -0.001(4)
O32 0.190(10) 0.053(5) 0.100(7) -0.010(5) 0.014(6) 0.027(6)
O33 0.210(13) 0.098(8) 0.261(14) 0.002(9) 0.177(12) -0.002(8)
N22 0.047(5) 0.049(5) 0.041(4) -0.007(4) -0.001(4) -0.014(4)
O21 0.095(6) 0.104(6) 0.089(6) -0.029(5) 0.051(5) -0.028(5)
O22 0.106(6) 0.033(4) 0.083(5) -0.005(3) 0.026(4) -0.013(4)
O23 0.059(4) 0.040(4) 0.067(4) 0.004(3) 0.004(3) -0.019(3)
N11 0.131(11) 0.078(8) 0.065(8) -0.002(6) -0.016(7) -0.066(8)
O11 0.279(14) 0.117(8) 0.030(4) 0.021(5) -0.011(6) -0.092(8)
O12 0.097(6) 0.093(6) 0.071(5) 0.004(5) -0.009(5) -0.032(5)
O13 0.090(6) 0.103(7) 0.083(6) 0.010(5) 0.012(5) -0.004(5)

loop_
_atom_type_symbol
_atom_type_description
_atom_type_scat_dispersion_real
_atom_type_scat_dispersion_imag
_atom_type_scat_source
C C 0.0033 0.0016 'International Tables Vol C Tables 4.2.6.8 and 6.1.1.4'
H H 0.0000 0.0000 'International Tables Vol C Tables 4.2.6.8 and 6.1.1.4'
N N 0.0061 0.0033 'International Tables Vol C Tables 4.2.6.8 and 6.1.1.4'
S S 0.1246 0.1234 'International Tables Vol C Tables 4.2.6.8 and 6.1.1.4'
Ag Ag -0.8971 1.1015 'International Tables Vol C Tables 4.2.6.8 and 6.1.1.4'
O O 0.0106 0.0060 'International Tables Vol C Tables 4.2.6.8 and 6.1.1.4'

loop_
_geom_angle_atom_site_label_1
_geom_angle_atom_site_label_2
_geom_angle_atom_site_label_3
_geom_angle
_geom_angle_site_symmetry_1
_geom_angle_site_symmetry_3
N2 Ag1 N5 133.8(2) . .
N2 Ag1 S4 121.71(15) . .
N5 Ag1 S4 75.86(15) . .
N2 Ag1 S1 75.46(16) . .
N5 Ag1 S1 114.73(15) . .
S4 Ag1 S1 146.35(7) . .
N2 Ag1 Ag2 71.04(15) . .
N5 Ag1 Ag2 63.22(14) . .
S4 Ag1 Ag2 102.13(5) . .
S1 Ag1 Ag2 111.16(6) . .
N2 Ag1 Ag3 109.87(15) . .
N5 Ag1 Ag3 116.26(14) . .
S4 Ag1 Ag3 73.39(5) . .
S1 Ag1 Ag3 73.43(6) . .
Ag2 Ag1 Ag3 175.29(3) . .
N4 Ag2 N3 112.7(2) . .
N4 Ag2 S2 126.61(16) . .
N3 Ag2 S2 79.03(17) . .
N4 Ag2 S3 77.24(16) . .
N3 Ag2 S3 111.51(17) . .
S2 Ag2 S3 149.44(7) . .
N4 Ag2 Ag1 121.89(15) . .
N3 Ag2 Ag1 124.84(17) . .
S2 Ag2 Ag1 75.33(6) . .
S3 Ag2 Ag1 75.34(5) . .
N1 Ag3 N6 150.6(2) . .
N1 Ag3 Ag1 80.46(17) . .
N6 Ag3 Ag1 72.85(16) . .
C7 S1 C6 101.3(4) . .
C7 S1 Ag1 96.0(3) . .
C6 S1 Ag1 116.1(3) . .
C14 S2 C13 102.0(4) . .
C14 S2 Ag2 93.9(3) . .
C13 S2 Ag2 112.0(2) . .
C26 S3 C25 101.0(4) . .
C26 S3 Ag2 108.1(3) . .
C25 S3 Ag2 91.6(3) . .
C32 S4 C33 100.1(4) . .
C32 S4 Ag1 97.1(2) . .
C33 S4 Ag1 111.8(3) . .
C1 N1 C5 118.8(8) . .
C1 N1 Ag3 120.3(7) . .
C5 N1 Ag3 120.9(6) . .
C8 N2 C12 118.1(6) . .
C8 N2 Ag1 120.0(5) . .
C12 N2 Ag1 121.9(5) . .
C15 N3 C19 117.5(7) . .
C15 N3 Ag2 117.5(5) . .
C19 N3 Ag2 122.8(6) . .
C24 N4 C20 117.6(7) . .
C24 N4 Ag2 119.0(5) . .
C20 N4 Ag2 123.2(5) . .
C27 N5 C31 118.4(6) . .
C27 N5 Ag1 124.0(5) . .
C31 N5 Ag1 117.2(5) . .
C38 N6 C34 118.0(7) . .
C38 N6 Ag3 121.2(6) . .
C34 N6 Ag3 120.9(5) . .
N1 C1 C2 122.5(10) . .
C3 C2 C1 119.2(10) . .
C4 C3 C2 118.8(10) . .
C3 C4 C5 120.1(10) . .
N1 C5 C4 120.6(9) . .
N1 C5 C6 117.4(8) . .
C4 C5 C6 121.9(9) . .
C5 C6 S1 114.5(6) . .
C8 C7 S1 116.9(5) . .
N2 C8 C9 122.6(7) . .
N2 C8 C7 119.5(6) . .
C9 C8 C7 117.9(7) . .
C10 C9 C8 118.9(8) . .
C9 C10 C11 119.3(8) . .
C12 C11 C10 118.9(8) . .
N2 C12 C11 122.2(7) . .
N2 C12 C13 117.2(6) . .
C11 C12 C13 120.6(7) . .
C12 C13 S2 113.7(5) . .
C15 C14 S2 116.3(5) . .
N3 C15 C16 121.7(8) . .
N3 C15 C14 117.3(7) . .
C16 C15 C14 121.0(8) . .
C15 C16 C17 119.1(8) . .
C18 C17 C16 119.1(8) . .
C17 C18 C19 118.1(9) . .
N3 C19 C18 124.3(9) . .
N4 C20 C21 124.0(8) . .
C22 C21 C20 117.9(8) . .
C21 C22 C23 119.6(8) . .
C24 C23 C22 118.3(8) . .
N4 C24 C23 122.5(8) . .
N4 C24 C25 117.8(7) . .
C23 C24 C25 119.6(7) . .
C24 C25 S3 114.7(6) . .
C27 C26 S3 114.4(6) . .
N5 C27 C28 122.4(8) . .
N5 C27 C26 116.5(7) . .
C28 C27 C26 121.1(8) . .
C29 C28 C27 118.6(8) . .
C28 C29 C30 119.8(8) . .
C29 C30 C31 119.2(8) . .
N5 C31 C30 121.6(7) . .
N5 C31 C32 118.3(6) . .
C30 C31 C32 120.1(7) . .
C31 C32 S4 116.5(5) . .
C34 C33 S4 114.3(5) . .
N6 C34 C35 121.9(7) . .
N6 C34 C33 117.0(7) . .
C35 C34 C33 121.1(7) . .
C36A C35 C34 119.1(8) . .
C35 C36A C37 118.4(8) . .
C38 C37 C36A 119.4(8) . .
N6 C38 C37 123.2(8) . .
O32 N33 O31 120.7(10) . .
O32 N33 O33 119.6(10) . .
O31 N33 O33 118.6(11) . .
O22 N22 O21 119.3(8) . .
O22 N22 O23 120.0(8) . .
O21 N22 O23 120.5(8) . .
O11 N11 O13 128.0(15) . .
O11 N11 O12 116.5(14) . .
O13 N11 O12 115.5(10) . .
O1 C40 C39 116(2) . .
C41 O1 C40 126(2) . .
O1 C41 C42 110.8(16) . .
O2 C44 C43 104.4(18) . .
C44 O2 C45 103.5(18) . .
C46 C45 O2 99.4(17) . .
O3 C48 C47 151(4) . .
C48 O3 C49 157(4) . .
O3 C49 C50 92.5(19) . .

loop_
_geom_bond_atom_site_label_1
_geom_bond_atom_site_label_2
_geom_bond_distance
_geom_bond_site_symmetry_2
Ag1 N2 2.408(6) .
Ag1 N5 2.491(6) .
Ag1 S4 2.609(2) .
Ag1 S1 2.667(2) .
Ag1 Ag2 3.2035(12) .
Ag1 Ag3 3.2318(13) .
Ag2 N4 2.332(6) .
Ag2 N3 2.357(6) .
Ag2 S2 2.584(2) .
Ag2 S3 2.652(2) .
Ag3 N1 2.213(7) .
Ag3 N6 2.228(6) .
S1 C7 1.821(8) .
S1 C6 1.835(9) .
S2 C14 1.818(8) .
S2 C13 1.836(8) .
S3 C26 1.819(9) .
S3 C25 1.834(8) .
S4 C32 1.817(8) .
S4 C33 1.829(8) .
N1 C1 1.338(11) .
N1 C5 1.362(11) .
N2 C8 1.348(9) .
N2 C12 1.354(9) .
N3 C15 1.348(10) .
N3 C19 1.354(10) .
N4 C24 1.343(9) .
N4 C20 1.351(10) .
N5 C27 1.342(10) .
N5 C31 1.372(9) .
N6 C38 1.340(10) .
N6 C34 1.358(9) .
C1 C2 1.408(13) .
C2 C3 1.378(15) .
C3 C4 1.378(14) .
C4 C5 1.415(12) .
C5 C6 1.494(12) .
C7 C8 1.510(11) .
C8 C9 1.402(11) .
C9 C10 1.369(12) .
C10 C11 1.399(12) .
C11 C12 1.390(10) .
C12 C13 1.526(11) .
C14 C15 1.511(11) .
C15 C16 1.382(11) .
C16 C17 1.412(12) .
C17 C18 1.366(13) .
C18 C19 1.370(12) .
C20 C21 1.386(11) .
C21 C22 1.376(12) .
C22 C23 1.408(12) .
C23 C24 1.398(11) .
C24 C25 1.519(11) .
C26 C27 1.520(11) .
C27 C28 1.406(11) .
C28 C29 1.378(12) .
C29 C30 1.381(12) .
C30 C31 1.393(11) .
C31 C32 1.503(11) .
C33 C34 1.501(10) .
C34 C35 1.407(10) .
C35 C36A 1.386(12) .
C36A C37 1.394(12) .
C37 C38 1.379(12) .
N33 O32 1.196(11) .
N33 O31 1.218(10) .
N33 O33 1.259(13) .
N22 O22 1.239(9) .
N22 O21 1.243(9) .
N22 O23 1.244(8) .
N11 O11 1.189(11) .
N11 O13 1.240(13) .
N11 O12 1.340(14) .
C39 C40 1.529(18) .
C40 O1 1.416(18) .
O1 C41 1.390(17) .
C41 C42 1.485(15) .
C43 C44 1.531(19) .
C44 O2 1.415(18) .
O2 C45 1.530(18) .
C45 C46 1.509(19) .
C47 C48 1.509(18) .
C48 O3 0.90(2) .
O3 C49 1.435(14) .
C49 C50 1.53(2) .
